data_1535949
loop_
_publ_author_name
'Edwards, A.J.'

_publ_section_title
;
 The structures of niobium and tantalum pentafluorides
;
_journal_name_full 'Journal of the Chemical Society'
_journal_page_first 3714
_journal_page_last 3718
_journal_volume 1964
_journal_year 1964
_chemical_formula_sum 'F5 Nb'
_chemical_name_systematic 'Nb F5'
_space_group_IT_number 12
_symmetry_space_group_name_Hall '-C 2y'
_symmetry_space_group_name_H-M 'C 1 2/m 1'
_cell_angle_alpha 90
_cell_angle_beta 96.1
_cell_angle_gamma 90
_cell_formula_units_Z 8
_cell_length_a 9.62
_cell_length_b 14.43
_cell_length_c 5.12
_cell_volume 706.717
_citation_journal_id_ASTM JCSOA9
_cod_data_source_file Edwards_JCSOA9_1964_1480.cif
_cod_data_source_block F5Nb1
_cod_original_cell_volume 706.7167
_cod_original_formula_sum 'F5 Nb1'
_cod_database_code 1535949

loop_
_symmetry_equiv_pos_as_xyz
x,y,z
-x,y,-z
-x,-y,-z
x,-y,z
x+1/2,y+1/2,z
-x+1/2,y+1/2,-z
-x+1/2,-y+1/2,-z
x+1/2,-y+1/2,z

loop_
_atom_site_label
_atom_site_type_symbol
_atom_site_fract_x
_atom_site_fract_y
_atom_site_fract_z
_atom_site_occupancy
_atom_site_U_iso_or_equiv
F2 F-1 0.345 0 0.07 1 0.0
Nb1 Nb+5 0 0.201 0 1 0.0
F1 F-1 0.148 0 0.45 1 0.0
F3 F-1 0.36 0.092 0.627 1 0.0
F5 F-1 0.108 0.184 0.3 1 0.0
F6 F-1 0.118 0.282 0.871 1 0.0
F4 F-1 0.125 0.098 0.871 1 0.0
Nb2 Nb+5 0.26 0 0.743 1 0.0
